data_2108475
loop_
_publ_author_name
'Dudek, Marta K.'
'Wielgus, Ewelina'
'Paluch, Piotr'
'\'Sniechowska, Justyna'
'Kostrzewa, Maciej'
'Day, Graeme M.'
'Bujacz, Grzegorz D.'
'Potrzebowski, Marek J.'

_publ_section_title
;
 Understanding the formation of apremilast cocrystals
;
_journal_issue 5
_journal_name_full 'Acta Crystallographica Section B'
_journal_page_first
;
;
_journal_paper_doi 10.1107/S205252061900917X
_journal_volume 75
_journal_year 2019
_chemical_absolute_configuration rmad
_chemical_formula_moiety 'C22 H24 N2 O7 S, 0.5(C6 H8 O3)'
_chemical_formula_sum 'C25 H28 N2 O8.5 S'
_chemical_formula_weight 524.55
_space_group_crystal_system tetragonal
_space_group_IT_number 92
_space_group_name_Hall 'P 4abw 2nw'
_space_group_name_H-M_alt 'P 41 21 2'
_symmetry_space_group_name_Hall 'P 4abw 2nw'
_symmetry_space_group_name_H-M 'P 41 21 2'
_atom_sites_solution_hydrogens mixed
_atom_sites_solution_primary direct
_audit_creation_date 2019-05-16
_audit_creation_method
;
Olex2 1.2
(compiled 2018.05.29 svn.r3508 for OlexSys, GUI svn.r5506)
;
_cell_angle_alpha 90
_cell_angle_beta 90
_cell_angle_gamma 90
_cell_formula_units_Z 8
_cell_length_a 12.88747(7)
_cell_length_b 12.88747(7)
_cell_length_c 29.5246(3)
_cell_measurement_reflns_used 31560
_cell_measurement_temperature 100.01(10)
_cell_measurement_theta_max 75.2150
_cell_measurement_theta_min 3.7130
_cell_volume 4903.65(6)
_computing_cell_refinement
;
CrysAlisPro, Agilent Technologies,
Version 1.171.37.35h (release 09-02-2015 CrysAlis171 .NET)
(compiled Feb  9 2015,16:26:32)
;
_computing_data_collection
;
CrysAlisPro, Agilent Technologies,
Version 1.171.37.35h (release 09-02-2015 CrysAlis171 .NET)
(compiled Feb  9 2015,16:26:32)
;
_computing_data_reduction
;
CrysAlisPro, Agilent Technologies,
Version 1.171.37.35h (release 09-02-2015 CrysAlis171 .NET)
(compiled Feb  9 2015,16:26:32)
;
_computing_molecular_graphics 'Olex2 (Dolomanov et al., 2009)'
_computing_publication_material 'Olex2 (Dolomanov et al., 2009)'
_computing_structure_refinement 'ShelXL (Sheldrick, 2015)'
_computing_structure_solution 'ShelXS (Sheldrick, 2008)'
_diffrn_ambient_environment N~2~
_diffrn_ambient_temperature 100.01(10)
_diffrn_detector 'CCD plate'
_diffrn_detector_area_resol_mean 4.1685
_diffrn_detector_type TitanS2
_diffrn_measured_fraction_theta_full 1.000
_diffrn_measured_fraction_theta_max 0.996
_diffrn_measurement_details
;
#__ type_ start__ end____ width___ exp.time_
  1 omega -126.00  -44.00   1.0000    3.0000
omega____ theta____ kappa____ phi______ frames
    -      -43.8524 -166.0000  -45.0000 82

#__ type_ start__ end____ width___ exp.time_
  2 omega -116.00  -19.00   1.0000    3.0000
omega____ theta____ kappa____ phi______ frames
    -      -43.8524  -37.0000   60.0000 97

#__ type_ start__ end____ width___ exp.time_
  3 omega   34.00   91.00   1.0000   12.0000
omega____ theta____ kappa____ phi______ frames
    -      106.7090  -30.0000 -150.0000 57

#__ type_ start__ end____ width___ exp.time_
  4 omega   24.00  109.00   1.0000   12.0000
omega____ theta____ kappa____ phi______ frames
    -      106.7090  -94.0000   30.0000 85

#__ type_ start__ end____ width___ exp.time_
  5 omega   34.00   91.00   1.0000   12.0000
omega____ theta____ kappa____ phi______ frames
    -      106.7090  -30.0000  150.0000 57

#__ type_ start__ end____ width___ exp.time_
  6 omega   34.00   91.00   1.0000   12.0000
omega____ theta____ kappa____ phi______ frames
    -      106.7090  -30.0000 -180.0000 57

#__ type_ start__ end____ width___ exp.time_
  7 omega   99.00  178.00   1.0000   12.0000
omega____ theta____ kappa____ phi______ frames
    -      106.7090  116.0000 -169.0000 79

#__ type_ start__ end____ width___ exp.time_
  8 omega -114.00  -18.00   1.0000    3.0000
omega____ theta____ kappa____ phi______ frames
    -      -43.8524  -57.0000  -30.0000 96

#__ type_ start__ end____ width___ exp.time_
  9 omega -114.00  -18.00   1.0000    3.0000
omega____ theta____ kappa____ phi______ frames
    -      -43.8524  -57.0000 -180.0000 96

#__ type_ start__ end____ width___ exp.time_
 10 omega   34.00   91.00   1.0000   12.0000
omega____ theta____ kappa____ phi______ frames
    -      106.7090  -30.0000   90.0000 57

#__ type_ start__ end____ width___ exp.time_
 11 omega   80.00  178.00   1.0000   12.0000
omega____ theta____ kappa____ phi______ frames
    -      106.7090   30.0000  150.0000 98

#__ type_ start__ end____ width___ exp.time_
 12 omega   24.00  109.00   1.0000   12.0000
omega____ theta____ kappa____ phi______ frames
    -      106.7090  -94.0000 -150.0000 85

#__ type_ start__ end____ width___ exp.time_
 13 omega   81.00  177.00   1.0000   12.0000
omega____ theta____ kappa____ phi______ frames
    -      106.7090   45.0000  -90.0000 96

#__ type_ start__ end____ width___ exp.time_
 14 omega -114.00  -22.00   1.0000    3.0000
omega____ theta____ kappa____ phi______ frames
    -      -43.8524  -57.0000 -120.0000 92

#__ type_ start__ end____ width___ exp.time_
 15 omega   67.00  125.00   1.0000    3.0000
omega____ theta____ kappa____ phi______ frames
    -       43.8524  166.0000  -23.0000 58
;
_diffrn_measurement_device 'four-circle diffractometer'
_diffrn_measurement_device_type 'SuperNova, Dual, Cu at zero, TitanS2'
_diffrn_measurement_method '\w scans'
_diffrn_orient_matrix_UB_11 -0.0692063000
_diffrn_orient_matrix_UB_12 0.0971522000
_diffrn_orient_matrix_UB_13 -0.0033469000
_diffrn_orient_matrix_UB_21 -0.0966126000
_diffrn_orient_matrix_UB_22 -0.0671912000
_diffrn_orient_matrix_UB_23 0.0091465000
_diffrn_orient_matrix_UB_31 0.0127482000
_diffrn_orient_matrix_UB_32 0.0184048000
_diffrn_orient_matrix_UB_33 0.0512646000
_diffrn_radiation_monochromator mirror
_diffrn_radiation_probe x-ray
_diffrn_radiation_type CuK\a
_diffrn_radiation_wavelength 1.54184
_diffrn_reflns_av_R_equivalents 0.0265
_diffrn_reflns_av_unetI/netI 0.0130
_diffrn_reflns_Laue_measured_fraction_full 1.000
_diffrn_reflns_Laue_measured_fraction_max 0.996
_diffrn_reflns_limit_h_max 15
_diffrn_reflns_limit_h_min -16
_diffrn_reflns_limit_k_max 15
_diffrn_reflns_limit_k_min -15
_diffrn_reflns_limit_l_max 36
_diffrn_reflns_limit_l_min -26
_diffrn_reflns_number 38399
_diffrn_reflns_point_group_measured_fraction_full 1.000
_diffrn_reflns_point_group_measured_fraction_max 0.991
_diffrn_reflns_theta_full 67.684
_diffrn_reflns_theta_max 75.434
_diffrn_reflns_theta_min 3.742
_diffrn_source 'sealed X-ray tube'
_diffrn_source_type 'SuperNova (Cu) X-ray Source'
_exptl_absorpt_coefficient_mu 1.658
_exptl_absorpt_correction_T_max 1.00000
_exptl_absorpt_correction_T_min 0.60342
_exptl_absorpt_correction_type multi-scan
_exptl_absorpt_process_details
;
CrysAlisPro, Agilent Technologies,
Version 1.171.37.35h (release 09-02-2015 CrysAlis171 .NET)
(compiled Feb  9 2015,16:26:32)
Empirical absorption correction using spherical harmonics,
 implemented in SCALE3 ABSPACK scaling algorithm.
;
_exptl_crystal_density_diffrn 1.421
_exptl_crystal_description
;
;
_exptl_crystal_F_000 2208
_exptl_crystal_size_max 0.261
_exptl_crystal_size_mid 0.160
_exptl_crystal_size_min 0.118
_refine_diff_density_max 1.228
_refine_diff_density_min -0.968
_refine_diff_density_rms 0.088
_refine_ls_abs_structure_details
;
 Flack x determined using 2039 quotients [(I+)-(I-)]/[(I+)+(I-)]
 (Parsons, Flack and Wagner, Acta Cryst. B69 (2013) 249-259).
;
_refine_ls_abs_structure_Flack -0.003(4)
_refine_ls_extinction_coef 0.0014(3)
_refine_ls_extinction_expression Fc^*^=kFc[1+0.001xFc^2^\l^3^/sin(2\q)]^-1/4^
_refine_ls_extinction_method 'SHELXL-2014/7 (Sheldrick 2014'
_refine_ls_goodness_of_fit_ref 1.055
_refine_ls_hydrogen_treatment constr
_refine_ls_matrix_type full
_refine_ls_number_parameters 359
_refine_ls_number_reflns 5046
_refine_ls_number_restraints 114
_refine_ls_restrained_S_all 1.121
_refine_ls_R_factor_all 0.0599
_refine_ls_R_factor_gt 0.0596
_refine_ls_shift/su_max 0.011
_refine_ls_shift/su_mean 0.001
_refine_ls_structure_factor_coef Fsqd
_refine_ls_weighting_details 'w=1/[\s^2^(Fo^2^)+(0.1156P)^2^+5.1206P] where P=(Fo^2^+2Fc^2^)/3'
_refine_ls_weighting_scheme calc
_refine_ls_wR_factor_gt 0.1718
_refine_ls_wR_factor_ref 0.1722
_reflns_Friedel_coverage 0.700
_reflns_Friedel_fraction_full 1.000
_reflns_Friedel_fraction_max 0.985
_reflns_number_gt 5005
_reflns_number_total 5046
_reflns_threshold_expression 'I > 2\s(I)'
_cod_data_source_file xk5057sup1.cif
_cod_data_source_block cocr4lf
_cod_original_cell_volume 4903.65(7)
_cod_original_formula_sum 'C25 H28 N2 O8.50 S'
_cod_database_code 2108475
_shelx_shelxl_version_number 2014/7
_shelx_space_group_comment
;
The symmetry employed for this shelxl refinement is uniquely defined
by the following loop, which should always be used as a source of
symmetry information in preference to the above space-group names.
They are only intended as comments.
;
_reflns_odcompleteness_completeness 99.92
_reflns_odcompleteness_iscentric 1
_reflns_odcompleteness_theta 66.97
_olex2_refinement_description
;
1. Fixed Uiso
 At 1.2 times of:
  All C(H) groups, All C(H,H) groups, All N(H) groups, All O(H,H) groups
 At 1.5 times of:
  All C(H,H,H) groups, All O(H) groups
2. Restrained distances
 C51-O51 = C54-O54
 1.36 with sigma of 0.01
 O51-C52 = O51-C56 = O54-C53 = O54-C55
 2.38 with sigma of 0.005
3. Uiso/Uaniso restraints and constraints
C51 \\sim C52 \\sim C53 \\sim C54 \\sim C55 \\sim C56 \\sim O51 \\sim O54 \\sim
O1W: within 2A with sigma of 0.009 and sigma for terminal atoms of 0.018
Uanis(C51) \\sim Ueq, Uanis(C52) \\sim Ueq, Uanis(C53) \\sim Ueq, Uanis(C54)
\\sim Ueq, Uanis(C55) \\sim Ueq, Uanis(C56) \\sim Ueq, Uanis(O51) \\sim Ueq,
Uanis(O54) \\sim Ueq, Uanis(O1W) \\sim Ueq: with sigma of 0.009 and sigma for
terminal atoms of 0.018
4. Others
 Fixed Sof: C51(0.5) C52(0.5) H52(0.5) C53(0.5) H53(0.5) C54(0.5) C55(0.5)
 H55(0.5) C56(0.5) H56(0.5) O51(0.5) H51(0.5) O54(0.5) H54(0.5) H1WA(0.5)
 H1WB(0.5)
5.a Riding coordinates:
 O54(H54), O1W(H1WA,H1WB)
5.b Ternary CH refined with riding coordinates:
 C11(H11)
5.c Secondary CH2 refined with riding coordinates:
 C12(H12A,H12B), C20(H20A,H20B)
5.d Aromatic/amide H refined with riding coordinates:
 C2(H2), C3(H3), C4(H4), N2(H2A), C15(H15), C18(H18), C19(H19), C52(H52),
 C53(H53), C55(H55), C56(H56)
5.e Fitted hexagon refined as free rotating group:
 C51(C52,C53,C54,C55,C56)
5.f Tetrahedral OH refined with riding coordinates:
 O51(H51)
5.g Idealised Me refined as rotating group:
 C10(H10A,H10B,H10C), C13(H13A,H13B,H13C), C21(H21A,H21B,H21C), C22(H22A,H22B,
 H22C)
;
_olex2_date_sample_data_collection 2018-05-17
_olex2_submission_special_instructions 'No special instructions were received'

loop_
_space_group_symop_operation_xyz
'x, y, z'
'-y+1/2, x+1/2, z+1/4'
'-x, -y, z+1/2'
'y+1/2, -x+1/2, z+3/4'
'x+1/2, -y+1/2, -z+3/4'
'-x+1/2, y+1/2, -z+1/4'
'y, x, -z'
'-y, -x, -z+1/2'

loop_
_atom_site_label
_atom_site_type_symbol
_atom_site_fract_x
_atom_site_fract_y
_atom_site_fract_z
_atom_site_U_iso_or_equiv
_atom_site_adp_type
_atom_site_occupancy
_atom_site_site_symmetry_order
_atom_site_calc_flag
_atom_site_refinement_flags_posn
_atom_site_refinement_flags_adp
_atom_site_refinement_flags_occupancy
_atom_site_disorder_assembly
_atom_site_disorder_group
N1 N 0.4651(3) 0.6554(3) 0.35354(10) 0.0218(7) Uani 1 1 d . . . . .
C1 C 0.2906(3) 0.6352(3) 0.45141(13) 0.0219(8) Uani 1 1 d . . . . .
C2 C 0.2072(3) 0.5641(3) 0.45568(14) 0.0277(8) Uani 1 1 d . . . . .
H2 H 0.1674 0.5638 0.4819 0.033 Uiso 1 1 calc R . . . .
C3 C 0.1842(3) 0.4945(3) 0.42077(15) 0.0304(9) Uani 1 1 d . . . . .
H3 H 0.1284 0.4494 0.4244 0.036 Uiso 1 1 calc R . . . .
C4 C 0.2415(3) 0.4900(3) 0.38079(14) 0.0276(8) Uani 1 1 d . . . . .
H4 H 0.2262 0.4428 0.3579 0.033 Uiso 1 1 calc R . . . .
C5 C 0.3226(3) 0.5599(3) 0.37716(13) 0.0245(8) Uani 1 1 d . . . . .
C6 C 0.3985(3) 0.5757(3) 0.33977(13) 0.0230(8) Uani 1 1 d . . . . .
C7 C 0.4371(3) 0.6918(3) 0.39631(12) 0.0217(7) Uani 1 1 d . . . . .
C8 C 0.3465(3) 0.6305(3) 0.41098(13) 0.0229(8) Uani 1 1 d . . . . .
O1 O 0.4040(2) 0.5307(2) 0.30356(10) 0.0281(6) Uani 1 1 d . . . . .
O2 O 0.4814(2) 0.7619(2) 0.41669(9) 0.0268(6) Uani 1 1 d . . . . .
C9 C 0.2798(3) 0.7227(3) 0.52673(13) 0.0253(8) Uani 1 1 d . . . . .
C10 C 0.3417(4) 0.7957(4) 0.55544(14) 0.0297(9) Uani 1 1 d . . . . .
H10A H 0.4006 0.7598 0.5678 0.045 Uiso 1 1 calc GR . . . .
H10B H 0.2992 0.8212 0.5797 0.045 Uiso 1 1 calc GR . . . .
H10C H 0.3651 0.8528 0.5373 0.045 Uiso 1 1 calc GR . . . .
N2 N 0.3218(3) 0.7058(3) 0.48444(11) 0.0241(7) Uani 1 1 d . . . . .
H2A H 0.3742 0.7439 0.4775 0.029 Uiso 1 1 calc R . . . .
O3 O 0.2001(2) 0.6807(3) 0.53947(10) 0.0310(7) Uani 1 1 d . . . . .
C11 C 0.5465(3) 0.7022(3) 0.32520(13) 0.0238(8) Uani 1 1 d . . . . .
H11 H 0.5729 0.7627 0.3417 0.029 Uiso 1 1 calc R . . . .
C12 C 0.5021(3) 0.7425(3) 0.28043(13) 0.0251(8) Uani 1 1 d . . . . .
H12A H 0.4737 0.6843 0.2636 0.030 Uiso 1 1 calc R . . . .
H12B H 0.5582 0.7715 0.2626 0.030 Uiso 1 1 calc R . . . .
S1 S 0.40433(8) 0.83764(8) 0.28677(3) 0.0253(3) Uani 1 1 d . . . . .
O4 O 0.4448(3) 0.9240(2) 0.31234(11) 0.0341(7) Uani 1 1 d . . . . .
O5 O 0.3110(2) 0.7888(3) 0.30332(11) 0.0312(7) Uani 1 1 d . . . . .
C13 C 0.3832(4) 0.8776(4) 0.23061(16) 0.0385(11) Uani 1 1 d . . . . .
H13A H 0.3620 0.8191 0.2127 0.058 Uiso 1 1 calc GR . . . .
H13B H 0.4461 0.9060 0.2185 0.058 Uiso 1 1 calc GR . . . .
H13C H 0.3298 0.9295 0.2300 0.058 Uiso 1 1 calc GR . . . .
C14 C 0.6381(3) 0.6304(3) 0.31741(14) 0.0245(8) Uani 1 1 d . . . . .
C15 C 0.6526(3) 0.5767(3) 0.27641(13) 0.0245(8) Uani 1 1 d . . . . .
H15 H 0.6044 0.5843 0.2532 0.029 Uiso 1 1 calc R . . . .
C16 C 0.7377(3) 0.5126(3) 0.27010(14) 0.0255(8) Uani 1 1 d . . . . .
C17 C 0.8116(3) 0.5025(3) 0.30478(15) 0.0283(9) Uani 1 1 d . . . . .
C18 C 0.7973(3) 0.5550(4) 0.34527(15) 0.0299(9) Uani 1 1 d . . . . .
H18 H 0.8456 0.5479 0.3685 0.036 Uiso 1 1 calc R . . . .
C19 C 0.7104(3) 0.6188(3) 0.35144(14) 0.0286(9) Uani 1 1 d . . . . .
H19 H 0.7014 0.6537 0.3787 0.034 Uiso 1 1 calc R . . . .
O6 O 0.7563(2) 0.4572(2) 0.23120(10) 0.0303(7) Uani 1 1 d . . . . .
C20 C 0.6791(3) 0.4631(4) 0.19619(15) 0.0315(9) Uani 1 1 d . . . . .
H20A H 0.6747 0.5334 0.1846 0.038 Uiso 1 1 calc R . . . .
H20B H 0.6117 0.4439 0.2082 0.038 Uiso 1 1 calc R . . . .
C21 C 0.7095(4) 0.3899(5) 0.15889(18) 0.0459(13) Uani 1 1 d . . . . .
H21A H 0.6573 0.3906 0.1357 0.069 Uiso 1 1 calc GR . . . .
H21B H 0.7162 0.3210 0.1709 0.069 Uiso 1 1 calc GR . . . .
H21C H 0.7747 0.4114 0.1462 0.069 Uiso 1 1 calc GR . . . .
O7 O 0.8942(3) 0.4394(3) 0.29568(11) 0.0370(8) Uani 1 1 d . . . . .
C22 C 0.9622(4) 0.4177(5) 0.33275(17) 0.0474(14) Uani 1 1 d . . . . .
H22A H 1.0157 0.3709 0.3230 0.071 Uiso 1 1 calc GR . . . .
H22B H 0.9235 0.3865 0.3570 0.071 Uiso 1 1 calc GR . . . .
H22C H 0.9932 0.4811 0.3432 0.071 Uiso 1 1 calc GR . . . .
C51 C 0.4508(8) 0.4438(8) 0.4947(3) 0.047(2) Uani 0.5 1 d D U . A -1
C52 C 0.4253(8) 0.4741(8) 0.5385(3) 0.086(4) Uani 0.5 1 d DG U . A -1
H52 H 0.3719 0.4407 0.5539 0.103 Uiso 0.5 1 calc R . . A -1
C53 C 0.4796(8) 0.5541(8) 0.5593(2) 0.065(3) Uani 0.5 1 d DG U . A -1
H53 H 0.4625 0.5744 0.5886 0.077 Uiso 0.5 1 calc R . . A -1
C54 C 0.5595(9) 0.6039(9) 0.5363(3) 0.107(4) Uani 0.5 1 d DG U . A -1
C55 C 0.5850(8) 0.5737(9) 0.4925(3) 0.069(3) Uani 0.5 1 d DG U . A -1
H55 H 0.6384 0.6070 0.4771 0.083 Uiso 0.5 1 calc R . . A -1
C56 C 0.5307(7) 0.4936(7) 0.4717(2) 0.062(3) Uani 0.5 1 d DG U . A -1
H56 H 0.5478 0.4733 0.4424 0.074 Uiso 0.5 1 calc R . . A -1
O51 O 0.4033(12) 0.3598(11) 0.4762(5) 0.162(7) Uani 0.5 1 d D U . A -1
H51 H 0.3603 0.3368 0.4940 0.242 Uiso 0.5 1 calc R . . A -1
O54 O 0.5925(18) 0.6980(14) 0.5521(6) 0.221(10) Uani 0.5 1 d D U . A -1
H54 H 0.6515 0.7095 0.5428 0.331 Uiso 0.5 1 d R . . A -1
O1W O 0.2851(15) 0.2851(15) 0.5000 0.248(9) Uani 1 2 d S TU P . .
H1WA H 0.2211 0.2832 0.4939 0.298 Uiso 0.5 1 d R . . . .
H1WB H 0.2925 0.2118 0.5062 0.298 Uiso 0.5 1 d R . . . .

loop_
_atom_site_aniso_label
_atom_site_aniso_U_11
_atom_site_aniso_U_22
_atom_site_aniso_U_33
_atom_site_aniso_U_23
_atom_site_aniso_U_13
_atom_site_aniso_U_12
N1 0.0250(16) 0.0216(15) 0.0188(14) -0.0022(12) -0.0032(12) -0.0015(13)
C1 0.0240(18) 0.0206(17) 0.0211(17) -0.0012(14) -0.0033(14) 0.0020(14)
C2 0.027(2) 0.027(2) 0.028(2) 0.0003(16) 0.0004(16) -0.0022(16)
C3 0.031(2) 0.027(2) 0.034(2) -0.0033(16) 0.0004(17) -0.0051(17)
C4 0.031(2) 0.0229(18) 0.029(2) -0.0052(16) -0.0014(16) -0.0014(16)
C5 0.030(2) 0.0220(17) 0.0219(17) -0.0017(14) -0.0029(15) 0.0010(15)
C6 0.0270(18) 0.0194(17) 0.0225(18) -0.0011(14) -0.0045(15) 0.0001(15)
C7 0.0236(18) 0.0220(17) 0.0194(16) 0.0006(14) -0.0015(14) 0.0005(14)
C8 0.0245(18) 0.0230(18) 0.0211(18) 0.0011(14) -0.0027(15) 0.0003(14)
O1 0.0366(16) 0.0257(14) 0.0221(13) -0.0054(11) -0.0029(12) -0.0004(12)
O2 0.0294(14) 0.0301(15) 0.0209(13) -0.0060(11) -0.0022(11) -0.0050(11)
C9 0.029(2) 0.0257(19) 0.0208(18) -0.0008(15) -0.0012(15) 0.0028(15)
C10 0.031(2) 0.036(2) 0.0222(18) -0.0035(17) -0.0004(16) -0.0010(17)
N2 0.0254(16) 0.0278(17) 0.0191(14) -0.0021(13) 0.0024(13) -0.0045(13)
O3 0.0322(15) 0.0351(16) 0.0256(14) -0.0005(12) 0.0046(12) -0.0042(13)
C11 0.0236(19) 0.0264(19) 0.0215(17) -0.0012(14) 0.0000(15) -0.0029(15)
C12 0.030(2) 0.0254(18) 0.0195(17) 0.0016(15) 0.0009(15) 0.0016(15)
S1 0.0268(5) 0.0264(5) 0.0227(4) 0.0020(4) 0.0001(4) 0.0035(4)
O4 0.0375(17) 0.0282(15) 0.0367(16) -0.0065(13) -0.0004(13) 0.0035(13)
O5 0.0259(15) 0.0344(16) 0.0332(15) 0.0039(13) 0.0031(12) 0.0011(12)
C13 0.041(3) 0.044(3) 0.030(2) 0.0119(19) -0.0024(19) 0.007(2)
C14 0.027(2) 0.0252(18) 0.0214(18) 0.0009(14) -0.0020(15) 0.0005(16)
C15 0.0247(19) 0.0272(19) 0.0216(18) -0.0010(15) -0.0023(15) 0.0005(15)
C16 0.0280(19) 0.0239(19) 0.0246(18) -0.0015(15) 0.0004(15) -0.0002(15)
C17 0.0229(19) 0.032(2) 0.030(2) 0.0054(16) 0.0019(16) 0.0007(16)
C18 0.027(2) 0.033(2) 0.030(2) 0.0044(17) -0.0062(17) -0.0015(16)
C19 0.030(2) 0.034(2) 0.0217(18) 0.0007(16) -0.0045(16) -0.0004(17)
O6 0.0300(15) 0.0326(16) 0.0284(14) -0.0039(12) 0.0014(12) 0.0047(12)
C20 0.0239(19) 0.038(2) 0.032(2) -0.0077(18) -0.0002(16) 0.0020(17)
C21 0.039(3) 0.058(3) 0.041(3) -0.021(2) 0.000(2) 0.005(2)
O7 0.0298(16) 0.0481(19) 0.0331(16) 0.0087(14) 0.0028(13) 0.0134(14)
C22 0.033(2) 0.072(4) 0.037(2) 0.022(3) 0.005(2) 0.023(3)
C51 0.045(5) 0.061(6) 0.034(5) 0.025(4) 0.015(4) 0.028(4)
C52 0.080(6) 0.086(7) 0.093(7) 0.013(6) -0.006(6) 0.017(6)
C53 0.063(6) 0.061(6) 0.070(6) 0.018(5) -0.006(5) 0.011(5)
C54 0.090(7) 0.114(7) 0.117(7) 0.037(7) 0.015(6) 0.009(6)
C55 0.045(5) 0.079(6) 0.084(7) 0.043(6) 0.018(5) 0.016(4)
C56 0.045(5) 0.070(6) 0.070(6) 0.032(5) 0.008(5) 0.021(5)
O51 0.160(12) 0.154(11) 0.170(12) 0.053(10) -0.008(11) 0.046(11)
O54 0.214(16) 0.238(17) 0.210(16) -0.009(14) 0.016(14) 0.025(15)
O1W 0.246(10) 0.246(10) 0.253(15) 0.037(9) -0.037(9) 0.087(13)

loop_
_atom_type_symbol
_atom_type_description
_atom_type_scat_dispersion_real
_atom_type_scat_dispersion_imag
_atom_type_scat_source
C C 0.0181 0.0091 'International Tables Vol C Tables 4.2.6.8 and 6.1.1.4'
H H 0.0000 0.0000 'International Tables Vol C Tables 4.2.6.8 and 6.1.1.4'
N N 0.0311 0.0180 'International Tables Vol C Tables 4.2.6.8 and 6.1.1.4'
O O 0.0492 0.0322 'International Tables Vol C Tables 4.2.6.8 and 6.1.1.4'
S S 0.3331 0.5567 'International Tables Vol C Tables 4.2.6.8 and 6.1.1.4'

loop_
_geom_angle_atom_site_label_1
_geom_angle_atom_site_label_2
_geom_angle_atom_site_label_3
_geom_angle
C6 N1 C11 125.0(3)
C7 N1 C6 110.6(3)
C7 N1 C11 124.2(3)
C8 C1 C2 116.1(4)
N2 C1 C2 125.3(4)
N2 C1 C8 118.5(4)
C3 C2 C1 120.7(4)
C4 C3 C2 122.6(4)
C5 C4 C3 116.0(4)
C4 C5 C6 129.9(4)
C4 C5 C8 122.7(4)
C8 C5 C6 107.4(4)
N1 C6 C5 106.7(3)
O1 C6 N1 124.6(4)
O1 C6 C5 128.7(4)
N1 C7 C8 106.9(3)
O2 C7 N1 124.8(4)
O2 C7 C8 128.3(3)
C1 C8 C7 129.6(4)
C5 C8 C1 122.0(4)
C5 C8 C7 108.4(3)
N2 C9 C10 113.8(4)
O3 C9 C10 123.6(4)
O3 C9 N2 122.6(4)
C9 N2 C1 128.7(4)
N1 C11 C12 111.3(3)
N1 C11 C14 113.0(3)
C14 C11 C12 111.5(3)
C11 C12 S1 114.2(3)
O4 S1 C12 109.5(2)
O4 S1 O5 117.4(2)
O4 S1 C13 108.9(2)
O5 S1 C12 109.11(19)
O5 S1 C13 108.5(2)
C13 S1 C12 102.4(2)
C15 C14 C11 122.3(4)
C19 C14 C11 118.8(4)
C19 C14 C15 119.0(4)
C16 C15 C14 120.9(4)
C15 C16 C17 119.6(4)
O6 C16 C15 124.1(4)
O6 C16 C17 116.3(4)
C18 C17 C16 119.5(4)
O7 C17 C16 116.1(4)
O7 C17 C18 124.3(4)
C17 C18 C19 120.3(4)
C14 C19 C18 120.6(4)
C16 O6 C20 116.9(3)
O6 C20 C21 108.2(4)
C17 O7 C22 116.3(4)
C52 C51 C56 120.0
O51 C51 C52 119.4(4)
O51 C51 C56 120.3(4)
C51 C52 C53 120.0
C54 C53 C52 120.0
C55 C54 C53 120.0
O54 C54 C53 118.3(5)
O54 C54 C55 119.5(5)
C54 C55 C56 120.0
C55 C56 C51 120.0

loop_
_geom_bond_atom_site_label_1
_geom_bond_atom_site_label_2
_geom_bond_distance
N1 C6 1.399(5)
N1 C7 1.395(5)
N1 C11 1.472(5)
C1 C2 1.418(6)
C1 C8 1.396(6)
C1 N2 1.393(5)
C2 C3 1.398(6)
C3 C4 1.394(6)
C4 C5 1.385(6)
C5 C6 1.488(6)
C5 C8 1.386(5)
C6 O1 1.218(5)
C7 C8 1.474(5)
C7 O2 1.227(5)
C9 C10 1.496(6)
C9 N2 1.378(5)
C9 O3 1.221(5)
C11 C12 1.531(5)
C11 C14 1.518(6)
C12 S1 1.769(4)
S1 O4 1.443(3)
S1 O5 1.443(3)
S1 C13 1.757(5)
C14 C15 1.407(6)
C14 C19 1.378(6)
C15 C16 1.385(6)
C16 C17 1.405(6)
C16 O6 1.374(5)
C17 C18 1.386(6)
C17 O7 1.365(5)
C18 C19 1.402(6)
O6 C20 1.437(5)
C20 C21 1.502(6)
O7 C22 1.430(6)
C51 C52 1.3900
C51 C56 1.3900
C51 O51 1.359(5)
C52 C53 1.3900
C53 C54 1.3900
C54 C55 1.3900
C54 O54 1.367(6)
C55 C56 1.3900

_cod_database_fobs_code 2108475
